data_1514106
loop_
_publ_author_name
'Fert, A.'

_publ_section_title
;
 Structure de quelques oxydes de terres rares
;
_journal_coden_ASTM BUFCAE
_journal_name_full
;
 Bulletin de la Societe Francaise de Mineralogie et de Cristallographie
 (72,1949-100,1977)
;
_journal_page_first 267
_journal_page_last 270
_journal_volume 85
_journal_year 1962
_chemical_formula_structural 'Mn2 O3'
_chemical_formula_sum 'Mn2 O3'
_chemical_name_mineral Bixbyite
_chemical_name_systematic 'Manganese(III) Oxide'
_space_group_IT_number 206
_symmetry_Int_Tables_number 206
_symmetry_space_group_name_Hall '-I 2b 2c 3'
_symmetry_space_group_name_H-M 'I a -3'
_audit_creation_date 2000/07/15
_audit_update_record 2012/08/01
_cell_angle_alpha 90.
_cell_angle_beta 90.
_cell_angle_gamma 90.
_cell_formula_units_Z 16
_cell_length_a 9.42
_cell_length_b 9.42
_cell_length_c 9.42
_cell_volume 835.897
_refine_ls_R_factor_all 0.035
_cod_data_source_file 'data_Mn2O3melanie043464.cif'
_cod_data_source_block /var/www/cod/tmp/uploads/1396024372.26-D290F29E9218B844.cif
_cod_original_cell_volume 835.9
_cod_database_code 1514106

loop_
_symmetry_equiv_pos_site_id
_symmetry_equiv_pos_as_xyz
1 '-z, x, y+1/2'
2 'z, x+1/2, -y'
3 'z+1/2, -x, y'
4 '-z, -x, -y'
5 'y+1/2, -z, x'
6 '-y, z, x+1/2'
7 'y, z+1/2, -x'
8 '-y, -z, -x'
9 'x, y+1/2, -z'
10 'x+1/2, -y, z'
11 '-x, y, z+1/2'
12 '-x, -y, -z'
13 'z, -x, -y+1/2'
14 '-z, -x+1/2, y'
15 '-z+1/2, x, -y'
16 'z, x, y'
17 '-y+1/2, z, -x'
18 'y, -z, -x+1/2'
19 '-y, -z+1/2, x'
20 'y, z, x'
21 '-x, -y+1/2, z'
22 '-x+1/2, y, -z'
23 'x, -y, -z+1/2'
24 'x, y, z'
25 '-z+1/2, x+1/2, y'
26 'z+1/2, x, -y+1/2'
27 'z, -x+1/2, y+1/2'
28 '-z+1/2, -x+1/2, -y+1/2'
29 'y, -z+1/2, x+1/2'
30 '-y+1/2, z+1/2, x'
31 'y+1/2, z, -x+1/2'
32 '-y+1/2, -z+1/2, -x+1/2'
33 'x+1/2, y, -z+1/2'
34 'x, -y+1/2, z+1/2'
35 '-x+1/2, y+1/2, z'
36 '-x+1/2, -y+1/2, -z+1/2'
37 'z+1/2, -x+1/2, -y'
38 '-z+1/2, -x, y+1/2'
39 '-z, x+1/2, -y+1/2'
40 'z+1/2, x+1/2, y+1/2'
41 '-y, z+1/2, -x+1/2'
42 'y+1/2, -z+1/2, -x'
43 '-y+1/2, -z, x+1/2'
44 'y+1/2, z+1/2, x+1/2'
45 '-x+1/2, -y, z+1/2'
46 '-x, y+1/2, -z+1/2'
47 'x+1/2, -y+1/2, -z'
48 'x+1/2, y+1/2, z+1/2'

loop_
_atom_site_label
_atom_site_type_symbol
_atom_site_symmetry_multiplicity
_atom_site_Wyckoff_symbol
_atom_site_fract_x
_atom_site_fract_y
_atom_site_fract_z
_atom_site_occupancy
_atom_site_attached_hydrogens
_atom_site_B_iso_or_equiv
Mn1 Mn3+ 8 b 0.25 0.25 0.25 1. 0 0.25
Mn2 Mn3+ 24 d -.0347(8) 0 0.25 1. 0 0.21
O1 O2- 48 e 0.378(1) 0.167(1) 0.379(1) 1. 0 0.5

loop_
_atom_type_symbol
_atom_type_oxidation_number
Mn3+ 3
O2- -2

loop_
_citation_id
_citation_journal_full
_citation_year
_citation_journal_volume
_citation_page_first
_citation_page_last
_citation_journal_id_ASTM
primary
;
 Bulletin de la Societe Francaise de Mineralogie et de Cristallographie
 (72,1949-100,1977)
;
1962 85 267 270 BUFCAE
2 'Golden Book of Phase Transitions, Wroclaw' 2002 1 1 123 GBOPT5
